data_1565452
loop_
_publ_author_name
'Tanaka, Tsubasa'
'Sunatsuki, Yukinari'
'Suzuki, Takayoshi'

_publ_section_title
;
 Synthesis and magnetic properties of tetrahedral tetranuclear iron(II)
 complexes with bis(bidentate)-type Schiff bases containing imidazole
 groups
;
_journal_name_full 'Inorganica Chimica Acta'
_journal_page_first 119373
_journal_paper_doi 10.1016/j.ica.2019.119373
_journal_volume 502
_journal_year 2020
_chemical_formula_moiety 'C120 H140 B8 F32 Fe4 N48 O4'
_chemical_formula_sum 'C120 H140 B8 F32 Fe4 N48 O4'
_chemical_formula_weight 3236.56
_space_group_crystal_system tetragonal
_space_group_IT_number 88
_space_group_name_Hall '-I 4ad'
_space_group_name_H-M_alt 'I 41/a :2'
_atom_sites_solution_hydrogens geom
_atom_sites_solution_primary direct
_atom_sites_solution_secondary difmap
_cell_angle_alpha 90.000
_cell_angle_beta 90.000
_cell_angle_gamma 90.000
_cell_formula_units_Z 4
_cell_length_a 28.627(4)
_cell_length_b 28.627(4)
_cell_length_c 18.807(3)
_cell_measurement_reflns_used 30475
_cell_measurement_temperature 112
_cell_measurement_theta_max 27.52
_cell_measurement_theta_min 3.02
_cell_volume 15412(4)
_computing_cell_refinement 'RAPID AUTO'
_computing_data_collection 'RAPID AUTO (Rigaku, ????)'
_computing_data_reduction 'RAPID AUTO'
_computing_molecular_graphics 'CrystalStructure 4.3'
_computing_publication_material 'CrystalStructure 4.3 (Rigaku, 2018)'
_computing_structure_refinement 'SHELXL Version 2014/7 (Sheldrick, 2008)'
_computing_structure_solution 'Il Milione (Burla, et al., 2007)'
_diffrn_ambient_temperature 112
_diffrn_detector_area_resol_mean 10.000
_diffrn_measured_fraction_theta_full 0.998
_diffrn_measured_fraction_theta_max 0.999
_diffrn_measurement_device_type 'Rigaku R-AXIS RAPID'
_diffrn_measurement_method \w
_diffrn_radiation_type 'Mo K\a'
_diffrn_radiation_wavelength 0.71075
_diffrn_reflns_av_R_equivalents 0.1074
_diffrn_reflns_av_unetI/netI 0.0462
_diffrn_reflns_Laue_measured_fraction_full 0.998
_diffrn_reflns_Laue_measured_fraction_max 0.999
_diffrn_reflns_limit_h_max 37
_diffrn_reflns_limit_h_min -37
_diffrn_reflns_limit_k_max 37
_diffrn_reflns_limit_k_min -35
_diffrn_reflns_limit_l_max 24
_diffrn_reflns_limit_l_min -24
_diffrn_reflns_number 113357
_diffrn_reflns_point_group_measured_fraction_full 0.998
_diffrn_reflns_point_group_measured_fraction_max 0.999
_diffrn_reflns_theta_full 25.242
_diffrn_reflns_theta_max 27.485
_diffrn_reflns_theta_min 3.124
_diffrn_standards_interval_count .
_diffrn_standards_number 0
_exptl_absorpt_coefficient_mu 0.472
_exptl_absorpt_correction_T_max 0.910
_exptl_absorpt_correction_T_min 0.785
_exptl_absorpt_correction_type numerical
_exptl_absorpt_process_details 'NUMABS (Rigaku, 1999)'
_exptl_crystal_colour orange
_exptl_crystal_density_diffrn 1.395
_exptl_crystal_density_method 'not measured'
_exptl_crystal_description block
_exptl_crystal_F_000 6640.00
_exptl_crystal_size_max 0.500
_exptl_crystal_size_mid 0.400
_exptl_crystal_size_min 0.200
_refine_diff_density_max 0.71
_refine_diff_density_min -0.64
_refine_ls_extinction_method none
_refine_ls_goodness_of_fit_ref 1.044
_refine_ls_hydrogen_treatment constr
_refine_ls_number_parameters 487
_refine_ls_number_reflns 8818
_refine_ls_number_restraints 0
_refine_ls_R_factor_all 0.1022
_refine_ls_R_factor_gt 0.0738
_refine_ls_shift/su_max 0.007
_refine_ls_structure_factor_coef Fsqd
_refine_ls_weighting_details 'w = 1/[\s^2^(Fo^2^)+(0.1338P)^2^+31.0313P] where P=(Fo^2^+2Fc^2^)/3'
_refine_ls_weighting_scheme calc
_refine_ls_wR_factor_gt 0.2202
_refine_ls_wR_factor_ref 0.2420
_reflns_Friedel_coverage 0.000
_reflns_Friedel_fraction_full .
_reflns_Friedel_fraction_max .
_reflns_number_gt 6058
_reflns_number_total 8818
_reflns_threshold_expression F^2^>2.0\s(F^2^)
_cod_data_source_file ICA-2020-502-119373.cif
_cod_data_source_block 2BF4
_cod_original_sg_symbol_H-M 'I 41/a'
_cod_database_code 1565452

loop_
_space_group_symop_operation_xyz
'x, y, z'
'-x, -y+1/2, z'
'-y+3/4, x+1/4, z+1/4'
'y+1/4, -x+1/4, z+1/4'
'x+1/2, y+1/2, z+1/2'
'-x+1/2, -y+1, z+1/2'
'-y+5/4, x+3/4, z+3/4'
'y+3/4, -x+3/4, z+3/4'
'-x, -y, -z'
'x, y-1/2, -z'
'y-3/4, -x-1/4, -z-1/4'
'-y-1/4, x-1/4, -z-1/4'
'-x+1/2, -y+1/2, -z+1/2'
'x+1/2, y, -z+1/2'
'y-1/4, -x+1/4, -z+1/4'
'-y+1/4, x+1/4, -z+1/4'

loop_
_atom_site_label
_atom_site_type_symbol
_atom_site_fract_x
_atom_site_fract_y
_atom_site_fract_z
_atom_site_U_iso_or_equiv
_atom_site_adp_type
_atom_site_occupancy
_atom_site_site_symmetry_order
_atom_site_calc_flag
_atom_site_refinement_flags_posn
_atom_site_refinement_flags_adp
_atom_site_refinement_flags_occupancy
_atom_site_disorder_assembly
_atom_site_disorder_group
Fe1 Fe 0.44448(2) 0.60337(2) 0.77957(3) 0.03718(19) Uani 1 1 d . . . . .
F1 F 0.29286(10) 0.46523(9) 0.87358(14) 0.0657(7) Uani 1 1 d . . . . .
F2 F 0.24962(11) 0.48212(10) 0.97124(17) 0.0744(8) Uani 1 1 d . . . . .
F3 F 0.32115(10) 0.51326(9) 0.95944(15) 0.0635(7) Uani 1 1 d . . . . .
F4 F 0.31334(12) 0.43519(9) 0.98019(15) 0.0729(8) Uani 1 1 d . . . . .
F5 F 0.33408(15) 0.27572(16) 1.0056(3) 0.145(2) Uani 1 1 d . . . . .
F6 F 0.39367(17) 0.3199(3) 0.9763(4) 0.207(4) Uani 1 1 d . . . . .
F7 F 0.4050(2) 0.2534(2) 1.0411(4) 0.182(3) Uani 1 1 d . . . . .
F8 F 0.3735(2) 0.3156(2) 1.0877(4) 0.183(3) Uani 1 1 d . . . . .
O1 O 0.32471(10) 0.35877(10) 0.89560(15) 0.0516(7) Uani 1 1 d . . . . .
N1 N 0.42278(11) 0.60095(10) 0.89043(17) 0.0428(7) Uani 1 1 d . . . . .
N2 N 0.39887(13) 0.59327(12) 1.00063(18) 0.0511(8) Uani 1 1 d . . . . .
H2 H 0.3959 0.5816 1.0437 0.061 Uiso 1 1 calc R U . . .
N3 N 0.39748(10) 0.66530(10) 0.78980(17) 0.0389(7) Uani 1 1 d . . . . .
N4 N 0.50161(10) 0.55718(10) 0.80259(17) 0.0410(7) Uani 1 1 d . . . . .
N5 N 0.55663(11) 0.50736(11) 0.83301(19) 0.0486(8) Uani 1 1 d . . . . .
H5 H 0.5710 0.4805 0.8393 0.058 Uiso 1 1 calc R U . . .
N6 N 0.50365(10) 0.65185(10) 0.79980(17) 0.0396(7) Uani 1 1 d . . . . .
N7 N 0.39224(10) 0.55149(10) 0.75756(17) 0.0391(7) Uani 1 1 d . . . . .
N8 N 0.33692(11) 0.49975(11) 0.74283(19) 0.0469(8) Uani 1 1 d . . . . .
H8 H 0.3141 0.4804 0.7533 0.056 Uiso 1 1 calc R U . . .
N9 N 0.45008(10) 0.59249(10) 0.66100(17) 0.0380(7) Uani 1 1 d . . . . .
N10 N 0.1681(2) 0.38983(19) 1.0501(3) 0.1006(19) Uani 1 1 d . . . . .
N11 N 0.2320(2) 0.3130(2) 1.2574(4) 0.111(2) Uani 1 1 d . . . . .
N12 N 0.4664(5) 0.4602(4) 0.9555(6) 0.213(6) Uani 1 1 d . . . . .
C1 C 0.42546(15) 0.57558(14) 0.9476(2) 0.0490(9) Uani 1 1 d . . . . .
H1 H 0.4438 0.5481 0.9517 0.059 Uiso 1 1 calc R U . . .
C2 C 0.37733(14) 0.63260(14) 0.9754(2) 0.0467(9) Uani 1 1 d . . . . .
C3 C 0.34593(18) 0.66146(17) 1.0207(3) 0.0620(11) Uani 1 1 d . . . . .
H3A H 0.3341 0.6879 0.9929 0.074 Uiso 1 1 calc R U . . .
H3B H 0.3197 0.6423 1.0370 0.074 Uiso 1 1 calc R U . . .
H3C H 0.3634 0.6731 1.0618 0.074 Uiso 1 1 calc R U . . .
C4 C 0.39219(13) 0.63685(13) 0.9066(2) 0.0432(8) Uani 1 1 d . . . . .
C5 C 0.38066(13) 0.67005(13) 0.8527(2) 0.0437(8) Uani 1 1 d . . . . .
H5A H 0.3606 0.6956 0.8634 0.052 Uiso 1 1 calc R U . . .
C6 C 0.38667(12) 0.70098(12) 0.7389(2) 0.0395(8) Uani 1 1 d . . . . .
C7 C 0.38494(13) 0.74776(12) 0.7581(2) 0.0411(8) Uani 1 1 d . . . . .
H7 H 0.3927 0.7569 0.8052 0.049 Uiso 1 1 calc R U . . .
C8 C 0.51264(13) 0.51310(12) 0.8067(2) 0.0444(8) Uani 1 1 d . . . . .
H8A H 0.4926 0.4882 0.7930 0.053 Uiso 1 1 calc R U . . .
C9 C 0.57462(14) 0.55038(13) 0.8480(2) 0.0480(9) Uani 1 1 d . . . . .
C10 C 0.62219(16) 0.55683(17) 0.8782(3) 0.0692(14) Uani 1 1 d . . . . .
H10A H 0.6283 0.5902 0.8850 0.083 Uiso 1 1 calc R U . . .
H10B H 0.6243 0.5408 0.9241 0.083 Uiso 1 1 calc R U . . .
H10C H 0.6454 0.5438 0.8455 0.083 Uiso 1 1 calc R U . . .
C11 C 0.54041(13) 0.58138(12) 0.8287(2) 0.0431(8) Uani 1 1 d . . . . .
C12 C 0.53898(13) 0.63129(13) 0.8276(2) 0.0449(9) Uani 1 1 d . . . . .
H12 H 0.5639 0.6490 0.8473 0.054 Uiso 1 1 calc R U . . .
C13 C 0.50202(12) 0.70174(12) 0.8004(2) 0.0410(8) Uani 1 1 d . . . . .
C14 C 0.50029(13) 0.72564(12) 0.7367(2) 0.0423(8) Uani 1 1 d . . . . .
H14 H 0.4995 0.7090 0.6930 0.051 Uiso 1 1 calc R U . . .
C15 C 0.50109(15) 0.72570(12) 0.8638(2) 0.0484(9) Uani 1 1 d . . . . .
H15 H 0.5019 0.7091 0.9075 0.058 Uiso 1 1 calc R U . . .
C16 C 0.36068(13) 0.52620(12) 0.7903(2) 0.0427(8) Uani 1 1 d . . . . .
H16 H 0.3553 0.5264 0.8401 0.051 Uiso 1 1 calc R U . . .
C17 C 0.35403(13) 0.50785(13) 0.6760(2) 0.0451(9) Uani 1 1 d . . . . .
C18 C 0.33750(16) 0.48423(16) 0.6108(2) 0.0580(11) Uani 1 1 d . . . . .
H18A H 0.3551 0.4959 0.5697 0.070 Uiso 1 1 calc R U . . .
H18B H 0.3423 0.4505 0.6153 0.070 Uiso 1 1 calc R U . . .
H18C H 0.3042 0.4907 0.6040 0.070 Uiso 1 1 calc R U . . .
C19 C 0.38870(13) 0.54071(12) 0.6866(2) 0.0413(8) Uani 1 1 d . . . . .
C20 C 0.42046(12) 0.56180(12) 0.6376(2) 0.0405(8) Uani 1 1 d . . . . .
H20 H 0.4199 0.5535 0.5887 0.049 Uiso 1 1 calc R U . . .
C21 C 0.48262(12) 0.61040(12) 0.6106(2) 0.0399(8) Uani 1 1 d . . . . .
C22 C 0.46916(13) 0.62197(13) 0.5413(2) 0.0426(8) Uani 1 1 d . . . . .
H22 H 0.4371 0.6209 0.5283 0.051 Uiso 1 1 calc R U . . .
C23 C 0.52896(12) 0.61487(12) 0.6306(2) 0.0412(8) Uani 1 1 d . . . . .
H23 H 0.5380 0.6090 0.6784 0.049 Uiso 1 1 calc R U . . .
C24 C 0.56214(13) 0.62805(12) 0.5806(2) 0.0418(8) Uani 1 1 d . . . . .
H24 H 0.5939 0.6312 0.5941 0.050 Uiso 1 1 calc R U . . .
C25 C 0.2016(3) 0.3998(2) 1.0777(4) 0.0838(18) Uani 1 1 d . . . . .
C26 C 0.2447(3) 0.4121(2) 1.1146(4) 0.100(2) Uani 1 1 d . . . . .
C27 C 0.2620(3) 0.2808(4) 1.1342(5) 0.121(3) Uani 1 1 d . . . . .
C28 C 0.2456(3) 0.2989(3) 1.2022(5) 0.103(2) Uani 1 1 d . . . . .
C29 C 0.4894(4) 0.3703(4) 0.9505(7) 0.165(4) Uani 1 1 d . . . . .
C30 C 0.4742(4) 0.4202(5) 0.9492(6) 0.142(4) Uani 1 1 d . . . . .
B1 B 0.2940(2) 0.47393(17) 0.9462(3) 0.0555(12) Uani 1 1 d . . . . .
B2 B 0.3762(3) 0.2889(3) 1.0256(7) 0.117(4) Uani 1 1 d . . . . .

loop_
_atom_site_aniso_label
_atom_site_aniso_U_11
_atom_site_aniso_U_22
_atom_site_aniso_U_33
_atom_site_aniso_U_23
_atom_site_aniso_U_13
_atom_site_aniso_U_12
Fe1 0.0349(3) 0.0291(3) 0.0475(3) 0.0006(2) 0.0005(2) 0.00076(18)
F1 0.0832(18) 0.0575(15) 0.0562(15) 0.0041(12) -0.0007(13) -0.0173(13)
F2 0.0688(18) 0.0664(17) 0.088(2) 0.0082(15) 0.0129(15) -0.0024(14)
F3 0.0692(16) 0.0485(14) 0.0729(17) -0.0036(12) -0.0061(13) -0.0089(12)
F4 0.102(2) 0.0471(14) 0.0697(17) 0.0078(12) -0.0192(16) 0.0090(14)
F5 0.086(3) 0.107(3) 0.243(6) -0.015(3) -0.077(3) -0.012(2)
F6 0.083(3) 0.275(8) 0.263(7) 0.178(7) -0.024(4) -0.028(4)
F7 0.137(4) 0.132(4) 0.276(7) 0.076(4) -0.116(5) -0.038(3)
F8 0.174(5) 0.156(5) 0.219(7) 0.018(5) -0.106(5) -0.063(4)
O1 0.0456(15) 0.0577(16) 0.0516(16) -0.0013(13) 0.0065(12) -0.0130(12)
N1 0.0452(17) 0.0361(15) 0.0470(17) 0.0021(13) 0.0004(14) 0.0047(13)
N2 0.060(2) 0.0488(19) 0.0441(18) 0.0043(15) -0.0026(16) 0.0001(16)
N3 0.0346(15) 0.0310(14) 0.0511(18) 0.0058(13) 0.0018(13) 0.0040(11)
N4 0.0391(15) 0.0311(14) 0.0529(18) -0.0009(13) -0.0015(14) 0.0042(12)
N5 0.0453(17) 0.0371(16) 0.064(2) 0.0054(15) -0.0027(15) 0.0083(13)
N6 0.0359(15) 0.0286(14) 0.0543(18) 0.0010(13) -0.0010(13) -0.0031(11)
N7 0.0346(15) 0.0340(14) 0.0487(17) 0.0006(13) 0.0027(13) 0.0000(12)
N8 0.0416(17) 0.0410(17) 0.058(2) 0.0018(15) 0.0053(15) -0.0092(13)
N9 0.0327(14) 0.0337(14) 0.0476(17) -0.0022(13) 0.0021(12) -0.0008(11)
N10 0.110(5) 0.075(3) 0.116(5) -0.017(3) 0.049(4) -0.025(3)
N11 0.101(4) 0.105(4) 0.129(5) -0.041(4) -0.037(4) 0.021(3)
N12 0.275(15) 0.182(10) 0.183(10) 0.043(8) 0.030(9) 0.117(11)
C1 0.055(2) 0.043(2) 0.049(2) 0.0027(17) -0.0039(18) 0.0057(17)
C2 0.048(2) 0.042(2) 0.050(2) -0.0012(17) 0.0028(17) -0.0028(16)
C3 0.066(3) 0.057(3) 0.063(3) 0.000(2) 0.015(2) 0.005(2)
C4 0.045(2) 0.0356(18) 0.049(2) 0.0009(16) 0.0025(16) 0.0017(15)
C5 0.0429(19) 0.0348(17) 0.053(2) 0.0020(16) 0.0078(17) 0.0028(15)
C6 0.0321(16) 0.0340(17) 0.052(2) 0.0039(15) 0.0012(15) 0.0023(13)
C7 0.0401(18) 0.0346(17) 0.049(2) 0.0044(15) 0.0001(16) -0.0005(14)
C8 0.045(2) 0.0305(17) 0.058(2) 0.0003(16) -0.0010(17) 0.0032(14)
C9 0.043(2) 0.0407(19) 0.060(2) -0.0023(17) -0.0054(18) 0.0028(15)
C10 0.054(3) 0.056(3) 0.097(4) 0.003(3) -0.025(3) 0.007(2)
C11 0.0390(18) 0.0336(17) 0.057(2) -0.0009(16) -0.0043(16) 0.0000(14)
C12 0.0403(19) 0.0363(18) 0.058(2) -0.0025(17) -0.0029(17) -0.0026(15)
C13 0.0347(17) 0.0304(16) 0.058(2) -0.0002(16) -0.0012(16) -0.0013(13)
C14 0.0405(19) 0.0314(17) 0.055(2) -0.0046(16) -0.0001(16) -0.0021(14)
C15 0.059(2) 0.0319(18) 0.055(2) 0.0041(16) -0.0010(19) -0.0005(16)
C16 0.0394(19) 0.0361(18) 0.053(2) 0.0042(16) 0.0023(16) -0.0002(15)
C17 0.0397(19) 0.0423(19) 0.053(2) -0.0024(17) 0.0038(17) -0.0078(15)
C18 0.055(2) 0.058(3) 0.061(3) -0.005(2) 0.002(2) -0.019(2)
C19 0.0374(18) 0.0367(18) 0.050(2) -0.0022(15) 0.0028(16) -0.0018(14)
C20 0.0375(18) 0.0357(17) 0.048(2) -0.0031(15) 0.0015(15) -0.0015(14)
C21 0.0358(17) 0.0318(16) 0.052(2) -0.0028(15) 0.0051(15) -0.0010(13)
C22 0.0315(17) 0.0425(19) 0.054(2) -0.0013(16) 0.0029(15) 0.0001(14)
C23 0.0381(18) 0.0361(18) 0.049(2) -0.0016(15) 0.0003(15) -0.0031(14)
C24 0.0362(17) 0.0368(18) 0.052(2) -0.0019(16) 0.0015(16) -0.0029(14)
C25 0.113(5) 0.056(3) 0.082(4) -0.003(3) 0.040(4) -0.016(3)
C26 0.126(6) 0.088(4) 0.087(4) 0.015(3) 0.002(4) -0.019(4)
C27 0.095(5) 0.159(8) 0.109(6) -0.027(5) 0.005(4) -0.020(5)
C28 0.081(4) 0.086(4) 0.142(7) -0.011(5) -0.044(5) -0.004(3)
C29 0.179(11) 0.126(8) 0.192(11) 0.018(7) -0.043(8) -0.053(8)
C30 0.140(8) 0.150(9) 0.135(8) 0.018(7) -0.049(6) -0.017(7)
B1 0.065(3) 0.043(2) 0.059(3) 0.011(2) -0.007(2) -0.005(2)
B2 0.099(6) 0.071(4) 0.180(10) 0.013(5) -0.067(6) -0.029(4)

loop_
_atom_type_symbol
_atom_type_description
_atom_type_scat_dispersion_real
_atom_type_scat_dispersion_imag
_atom_type_scat_source
C C 0.0033 0.0016
;
International Tables for Crystallography
(Vol. C, Tables 4.2.6.8 and 6.1.1.4)
;
H H 0.0000 0.0000
;
International Tables for Crystallography
(Vol. C, Table 6.1.1.4)
;
N N 0.0061 0.0033
;
International Tables for Crystallography
(Vol. C, Tables 4.2.6.8 and 6.1.1.4)
;
Fe Fe 0.3463 0.8444
;
International Tables for Crystallography
(Vol. C, Tables 4.2.6.8 and 6.1.1.4)
;
O O 0.0106 0.0060
;
International Tables for Crystallography
(Vol. C, Tables 4.2.6.8 and 6.1.1.4)
;
B B 0.0013 0.0007
;
International Tables for Crystallography
(Vol. C, Tables 4.2.6.8 and 6.1.1.4)
;
F F 0.0171 0.0103
;
International Tables for Crystallography
(Vol. C, Tables 4.2.6.8 and 6.1.1.4)
;

loop_
_geom_angle_atom_site_label_1
_geom_angle_atom_site_label_2
_geom_angle_atom_site_label_3
_geom_angle
_geom_angle_site_symmetry_1
_geom_angle_site_symmetry_3
N4 Fe1 N7 98.24(11) . .
N4 Fe1 N1 90.26(12) . .
N7 Fe1 N1 87.93(12) . .
N4 Fe1 N6 76.67(11) . .
N7 Fe1 N6 174.47(11) . .
N1 Fe1 N6 94.21(12) . .
N4 Fe1 N3 158.44(12) . .
N7 Fe1 N3 98.40(11) . .
N1 Fe1 N3 76.75(11) . .
N6 Fe1 N3 87.07(11) . .
N4 Fe1 N9 93.45(11) . .
N7 Fe1 N9 76.33(11) . .
N1 Fe1 N9 164.18(11) . .
N6 Fe1 N9 101.61(11) . .
N3 Fe1 N9 103.74(11) . .
C1 N1 C4 105.7(3) . .
C1 N1 Fe1 142.5(3) . .
C4 N1 Fe1 111.6(2) . .
C1 N2 C2 107.8(3) . .
C1 N2 H2 126.1 . .
C2 N2 H2 126.1 . .
C5 N3 C6 117.3(3) . .
C5 N3 Fe1 112.9(2) . .
C6 N3 Fe1 129.6(2) . .
C8 N4 C11 105.5(3) . .
C8 N4 Fe1 142.4(3) . .
C11 N4 Fe1 111.8(2) . .
C8 N5 C9 108.4(3) . .
C8 N5 H5 125.8 . .
C9 N5 H5 125.8 . .
C12 N6 C13 118.8(3) . .
C12 N6 Fe1 112.6(2) . .
C13 N6 Fe1 126.9(2) . .
C16 N7 C19 106.3(3) . .
C16 N7 Fe1 140.5(3) . .
C19 N7 Fe1 113.2(2) . .
C16 N8 C17 109.3(3) . .
C16 N8 H8 125.3 . .
C17 N8 H8 125.3 . .
C20 N9 C21 116.4(3) . .
C20 N9 Fe1 112.5(2) . .
C21 N9 Fe1 130.9(2) . .
N1 C1 N2 111.6(3) . .
N1 C1 H1 124.2 . .
N2 C1 H1 124.2 . .
N2 C2 C4 105.1(3) . .
N2 C2 C3 122.1(4) . .
C4 C2 C3 132.8(4) . .
C2 C3 H3A 109.5 . .
C2 C3 H3B 109.5 . .
H3A C3 H3B 109.5 . .
C2 C3 H3C 109.5 . .
H3A C3 H3C 109.5 . .
H3B C3 H3C 109.5 . .
C2 C4 N1 109.8(3) . .
C2 C4 C5 131.2(4) . .
N1 C4 C5 119.0(3) . .
N3 C5 C4 119.8(3) . .
N3 C5 H5A 120.1 . .
C4 C5 H5A 120.1 . .
C24 C6 C7 120.1(3) 15_566 .
C24 C6 N3 118.5(3) 15_566 .
C7 C6 N3 121.4(3) . .
C22 C7 C6 119.9(4) 15_566 .
C22 C7 H7 120.1 15_566 .
C6 C7 H7 120.1 . .
N4 C8 N5 111.2(3) . .
N4 C8 H8A 124.4 . .
N5 C8 H8A 124.4 . .
N5 C9 C11 105.1(3) . .
N5 C9 C10 122.5(4) . .
C11 C9 C10 132.5(4) . .
C9 C10 H10A 109.5 . .
C9 C10 H10B 109.5 . .
H10A C10 H10B 109.5 . .
C9 C10 H10C 109.5 . .
H10A C10 H10C 109.5 . .
H10B C10 H10C 109.5 . .
C9 C11 N4 109.9(3) . .
C9 C11 C12 132.2(4) . .
N4 C11 C12 117.9(3) . .
N6 C12 C11 119.2(3) . .
N6 C12 H12 120.4 . .
C11 C12 H12 120.4 . .
C15 C13 C14 120.3(3) . .
C15 C13 N6 120.4(3) . .
C14 C13 N6 119.3(3) . .
C13 C14 C14 119.7(2) . 2_665
C13 C14 H14 120.1 . .
C14 C14 H14 120.1 2_665 .
C13 C15 C15 119.9(2) . 2_665
C13 C15 H15 120.0 . .
C15 C15 H15 120.0 2_665 .
N7 C16 N8 110.2(3) . .
N7 C16 H16 124.9 . .
N8 C16 H16 124.9 . .
N8 C17 C19 103.9(3) . .
N8 C17 C18 124.7(3) . .
C19 C17 C18 131.4(4) . .
C17 C18 H18A 109.5 . .
C17 C18 H18B 109.5 . .
H18A C18 H18B 109.5 . .
C17 C18 H18C 109.5 . .
H18A C18 H18C 109.5 . .
H18B C18 H18C 109.5 . .
N7 C19 C17 110.3(3) . .
N7 C19 C20 119.0(3) . .
C17 C19 C20 130.6(4) . .
N9 C20 C19 118.9(3) . .
N9 C20 H20 120.6 . .
C19 C20 H20 120.6 . .
C23 C21 C22 119.7(3) . .
C23 C21 N9 118.6(3) . .
C22 C21 N9 121.7(3) . .
C7 C22 C21 120.2(3) 16_656 .
C7 C22 H22 119.9 16_656 .
C21 C22 H22 119.9 . .
C21 C23 C24 119.7(4) . .
C21 C23 H23 120.2 . .
C24 C23 H23 120.2 . .
C6 C24 C23 120.2(3) 16_656 .
C6 C24 H24 119.9 16_656 .
C23 C24 H24 119.9 . .
N10 C25 C26 178.8(7) . .
N11 C28 C27 179.0(9) . .
N12 C30 C29 171.1(12) . .
F2 B1 F4 110.2(4) . .
F2 B1 F3 108.5(4) . .
F4 B1 F3 109.8(4) . .
F2 B1 F1 110.3(4) . .
F4 B1 F1 108.5(4) . .
F3 B1 F1 109.5(4) . .
F5 B2 F7 114.0(6) . .
F5 B2 F6 109.0(8) . .
F7 B2 F6 114.4(10) . .
F5 B2 F8 110.1(10) . .
F7 B2 F8 105.4(8) . .
F6 B2 F8 103.3(7) . .

loop_
_geom_bond_atom_site_label_1
_geom_bond_atom_site_label_2
_geom_bond_distance
_geom_bond_site_symmetry_2
Fe1 N4 2.147(3) .
Fe1 N7 2.148(3) .
Fe1 N1 2.177(3) .
Fe1 N6 2.222(3) .
Fe1 N3 2.234(3) .
Fe1 N9 2.257(3) .
F1 B1 1.388(6) .
F2 B1 1.374(6) .
F3 B1 1.391(6) .
F4 B1 1.395(6) .
F5 B2 1.318(9) .
F6 B2 1.377(11) .
F7 B2 1.340(10) .
F8 B2 1.398(13) .
N1 C1 1.300(5) .
N1 C4 1.384(5) .
N2 C1 1.353(5) .
N2 C2 1.369(5) .
N2 H2 0.8800 .
N3 C5 1.285(5) .
N3 C6 1.434(4) .
N4 C8 1.303(5) .
N4 C11 1.398(5) .
N5 C8 1.363(5) .
N5 C9 1.365(5) .
N5 H5 0.8800 .
N6 C12 1.282(5) .
N6 C13 1.429(4) .
N7 C16 1.311(5) .
N7 C19 1.373(5) .
N8 C16 1.354(5) .
N8 C17 1.369(5) .
N8 H8 0.8800 .
N9 C20 1.298(4) .
N9 C21 1.425(5) .
N10 C25 1.127(9) .
N11 C28 1.179(10) .
N12 C30 1.171(14) .
C1 H1 0.9500 .
C2 C4 1.367(6) .
C2 C3 1.488(6) .
C3 H3A 0.9800 .
C3 H3B 0.9800 .
C3 H3C 0.9800 .
C4 C5 1.428(5) .
C5 H5A 0.9500 .
C6 C24 1.381(5) 15_566
C6 C7 1.388(5) .
C7 C22 1.378(5) 15_566
C7 H7 0.9500 .
C8 H8A 0.9500 .
C9 C11 1.371(5) .
C9 C10 1.487(6) .
C10 H10A 0.9800 .
C10 H10B 0.9800 .
C10 H10C 0.9800 .
C11 C12 1.429(5) .
C12 H12 0.9500 .
C13 C15 1.375(6) .
C13 C14 1.380(5) .
C14 C14 1.395(7) 2_665
C14 H14 0.9500 .
C15 C15 1.393(7) 2_665
C15 H15 0.9500 .
C16 H16 0.9500 .
C17 C19 1.382(5) .
C17 C18 1.479(6) .
C18 H18A 0.9800 .
C18 H18B 0.9800 .
C18 H18C 0.9800 .
C19 C20 1.429(5) .
C20 H20 0.9500 .
C21 C23 1.385(5) .
C21 C22 1.398(5) .
C22 C7 1.377(5) 16_656
C22 H22 0.9500 .
C23 C24 1.390(5) .
C23 H23 0.9500 .
C24 C6 1.381(5) 16_656
C24 H24 0.9500 .
C25 C26 1.459(11) .
C27 C28 1.458(12) .
C29 C30 1.493(16) .

loop_
_geom_hbond_atom_site_label_D
_geom_hbond_atom_site_label_H
_geom_hbond_atom_site_label_A
_geom_hbond_site_symmetry_D
_geom_hbond_site_symmetry_H
_geom_hbond_site_symmetry_A
_geom_hbond_distance_DA
_geom_hbond_distance_DH
_geom_hbond_distance_HA
_geom_hbond_angle_DHA
_geom_hbond_publ_flag
N2 H2 O1 . . 3_555 2.786(4) 0.880 1.932 163.4 no
N5 H5 O1 . . 11_667 2.812(4) 0.880 1.936 173.7 no
N8 H8 F1 . . . 2.935(4) 0.880 2.382 121.1 no
N8 H8 F3 . . 8_454 2.993(4) 0.880 2.230 145.0 no

loop_
_geom_torsion_atom_site_label_1
_geom_torsion_atom_site_label_2
_geom_torsion_atom_site_label_3
_geom_torsion_atom_site_label_4
_geom_torsion
_geom_torsion_site_symmetry_1
_geom_torsion_site_symmetry_2
_geom_torsion_site_symmetry_3
_geom_torsion_site_symmetry_4
C4 N1 C1 N2 -0.9(5) . . . .
Fe1 N1 C1 N2 -174.1(3) . . . .
C2 N2 C1 N1 0.5(5) . . . .
C1 N2 C2 C4 0.2(4) . . . .
C1 N2 C2 C3 -178.8(4) . . . .
N2 C2 C4 N1 -0.7(4) . . . .
C3 C2 C4 N1 178.1(4) . . . .
N2 C2 C4 C5 177.8(4) . . . .
C3 C2 C4 C5 -3.3(8) . . . .
C1 N1 C4 C2 1.0(4) . . . .
Fe1 N1 C4 C2 176.6(3) . . . .
C1 N1 C4 C5 -177.7(4) . . . .
Fe1 N1 C4 C5 -2.2(4) . . . .
C6 N3 C5 C4 -176.9(3) . . . .
Fe1 N3 C5 C4 -1.1(4) . . . .
C2 C4 C5 N3 -176.1(4) . . . .
N1 C4 C5 N3 2.3(6) . . . .
C5 N3 C6 C24 -141.8(4) . . . 15_566
Fe1 N3 C6 C24 43.2(4) . . . 15_566
C5 N3 C6 C7 38.4(5) . . . .
Fe1 N3 C6 C7 -136.5(3) . . . .
C24 C6 C7 C22 3.8(5) 15_566 . . 15_566
N3 C6 C7 C22 -176.5(3) . . . 15_566
C11 N4 C8 N5 -0.8(5) . . . .
Fe1 N4 C8 N5 -173.2(3) . . . .
C9 N5 C8 N4 1.2(5) . . . .
C8 N5 C9 C11 -1.0(5) . . . .
C8 N5 C9 C10 179.6(4) . . . .
N5 C9 C11 N4 0.5(5) . . . .
C10 C9 C11 N4 179.8(5) . . . .
N5 C9 C11 C12 -176.1(4) . . . .
C10 C9 C11 C12 3.3(9) . . . .
C8 N4 C11 C9 0.2(5) . . . .
Fe1 N4 C11 C9 175.2(3) . . . .
C8 N4 C11 C12 177.3(4) . . . .
Fe1 N4 C11 C12 -7.7(4) . . . .
C13 N6 C12 C11 178.6(3) . . . .
Fe1 N6 C12 C11 12.5(5) . . . .
C9 C11 C12 N6 172.8(4) . . . .
N4 C11 C12 N6 -3.5(6) . . . .
C12 N6 C13 C15 -62.2(5) . . . .
Fe1 N6 C13 C15 101.8(4) . . . .
C12 N6 C13 C14 119.3(4) . . . .
Fe1 N6 C13 C14 -76.7(4) . . . .
C15 C13 C14 C14 2.9(7) . . . 2_665
N6 C13 C14 C14 -178.6(4) . . . 2_665
C14 C13 C15 C15 -0.7(7) . . . 2_665
N6 C13 C15 C15 -179.2(5) . . . 2_665
C19 N7 C16 N8 -0.3(4) . . . .
Fe1 N7 C16 N8 178.1(3) . . . .
C17 N8 C16 N7 0.5(4) . . . .
C16 N8 C17 C19 -0.6(4) . . . .
C16 N8 C17 C18 178.3(4) . . . .
C16 N7 C19 C17 -0.1(4) . . . .
Fe1 N7 C19 C17 -178.9(2) . . . .
C16 N7 C19 C20 -177.5(3) . . . .
Fe1 N7 C19 C20 3.7(4) . . . .
N8 C17 C19 N7 0.4(4) . . . .
C18 C17 C19 N7 -178.3(4) . . . .
N8 C17 C19 C20 177.4(4) . . . .
C18 C17 C19 C20 -1.4(7) . . . .
C21 N9 C20 C19 176.6(3) . . . .
Fe1 N9 C20 C19 1.7(4) . . . .
N7 C19 C20 N9 -3.7(5) . . . .
C17 C19 C20 N9 179.6(4) . . . .
C20 N9 C21 C23 -136.2(3) . . . .
Fe1 N9 C21 C23 37.5(5) . . . .
C20 N9 C21 C22 41.7(5) . . . .
Fe1 N9 C21 C22 -144.6(3) . . . .
C23 C21 C22 C7 4.1(5) . . . 16_656
N9 C21 C22 C7 -173.8(3) . . . 16_656
C22 C21 C23 C24 -3.9(5) . . . .
N9 C21 C23 C24 174.0(3) . . . .
C21 C23 C24 C6 0.0(5) . . . 16_656
